data_2239647
loop_
_publ_author_name
'Bai, Xiao-Guang'
'Feng, Chao'

_publ_section_title
;
 Methyl
 5-methyl-1-(1<i>H</i>-pyrazol-3-yl)-1<i>H</i>-1,2,3-triazole-4-carboxylate
;
_journal_issue 7
_journal_name_full 'Acta Crystallographica Section E'
_journal_page_first o755
_journal_paper_doi 10.1107/S1600536814012380
_journal_volume 70
_journal_year 2014
_chemical_formula_iupac 'C8 H9 N5 O2'
_chemical_formula_moiety 'C8 H9 N5 O2'
_chemical_formula_sum 'C8 H9 N5 O2'
_chemical_formula_weight 207.20
_chemical_name_systematic
;
Methyl
5-methyl-1-(1<i>H</i>-pyrazol-3-yl)-1<i>H</i>-1,2,3-triazole-4-carboxylate
;
_space_group_IT_number 14
_symmetry_cell_setting monoclinic
_symmetry_space_group_name_Hall '-P 2ybc'
_symmetry_space_group_name_H-M 'P 1 21/c 1'
_atom_sites_solution_hydrogens geom
_atom_sites_solution_primary direct
_atom_sites_solution_secondary difmap
_audit_creation_method SHELXL-97
_cell_angle_alpha 90.00
_cell_angle_beta 90.079(4)
_cell_angle_gamma 90.00
_cell_formula_units_Z 8
_cell_length_a 15.4576(6)
_cell_length_b 16.0945(9)
_cell_length_c 7.5348(3)
_cell_measurement_reflns_used 1802
_cell_measurement_temperature 293(2)
_cell_measurement_theta_max 28.8
_cell_measurement_theta_min 3.2
_cell_volume 1874.52(15)
_computing_cell_refinement 'SAINT (Bruker, 2004)'
_computing_data_collection '<i>FRAMBO</i> (Bruker, 2004)'
_computing_data_reduction 'SAINT (Bruker, 2004)'
_computing_molecular_graphics 'SHELXTL (Sheldrick, 2008)'
_computing_publication_material 'SHELXTL (Sheldrick, 2008)'
_computing_structure_refinement 'SHELXTL (Sheldrick, 2008)'
_computing_structure_solution 'SHELXTL (Sheldrick, 2008)'
_diffrn_ambient_temperature 293(2)
_diffrn_detector_area_resol_mean 0
_diffrn_measured_fraction_theta_full 0.962
_diffrn_measured_fraction_theta_max 0.962
_diffrn_measurement_device_type 'Bruker MWPC area-detector'
_diffrn_measurement_method 'phi and omega scans'
_diffrn_radiation_monochromator graphite
_diffrn_radiation_source 'fine-focus sealed tube'
_diffrn_radiation_type MoK\a
_diffrn_radiation_wavelength 0.71073
_diffrn_reflns_av_R_equivalents 0.0136
_diffrn_reflns_av_sigmaI/netI 0.0274
_diffrn_reflns_limit_h_max 18
_diffrn_reflns_limit_h_min -18
_diffrn_reflns_limit_k_max 19
_diffrn_reflns_limit_k_min -13
_diffrn_reflns_limit_l_max 8
_diffrn_reflns_limit_l_min -9
_diffrn_reflns_number 5457
_diffrn_reflns_theta_full 25.20
_diffrn_reflns_theta_max 25.20
_diffrn_reflns_theta_min 2.92
_diffrn_standards_decay_% 0
_diffrn_standards_interval_count 0
_diffrn_standards_interval_time 0
_diffrn_standards_number 0
_exptl_absorpt_coefficient_mu 0.111
_exptl_absorpt_correction_type none
_exptl_crystal_colour colorless
_exptl_crystal_density_diffrn 1.468
_exptl_crystal_density_method 'not measured'
_exptl_crystal_description needle
_exptl_crystal_F_000 864
_exptl_crystal_size_max 0.15
_exptl_crystal_size_mid 0.12
_exptl_crystal_size_min 0.10
_refine_diff_density_max 0.190
_refine_diff_density_min -0.211
_refine_ls_extinction_method none
_refine_ls_goodness_of_fit_ref 1.078
_refine_ls_hydrogen_treatment constr
_refine_ls_matrix_type full
_refine_ls_number_parameters 275
_refine_ls_number_reflns 3247
_refine_ls_number_restraints 0
_refine_ls_restrained_S_all 1.078
_refine_ls_R_factor_all 0.0784
_refine_ls_R_factor_gt 0.0527
_refine_ls_shift/su_max 0.001
_refine_ls_shift/su_mean 0.000
_refine_ls_structure_factor_coef Fsqd
_refine_ls_weighting_details 'calc w=1/[\s^2^(Fo^2^)+(0.0605P)^2^+0.7600P] where P=(Fo^2^+2Fc^2^)/3'
_refine_ls_weighting_scheme calc
_refine_ls_wR_factor_gt 0.1411
_refine_ls_wR_factor_ref 0.1532
_reflns_number_gt 2312
_reflns_number_total 3247
_reflns_threshold_expression I>2sigma(I)
_cod_data_source_file xu5793sup1.cf
_cod_data_source_block I
_cod_original_sg_symbol_H-M 'P 21/c'
_cod_database_code 2239647
_cod_database_fobs_code 2239647

loop_
_symmetry_equiv_pos_as_xyz
'x, y, z'
'-x, y+1/2, -z+1/2'
'-x, -y, -z'
'x, -y-1/2, z-1/2'

loop_
_atom_site_type_symbol
_atom_site_label
_atom_site_fract_x
_atom_site_fract_y
_atom_site_fract_z
_atom_site_U_iso_or_equiv
_atom_site_adp_type
_atom_site_calc_flag
_atom_site_refinement_flags
_atom_site_occupancy
_atom_site_symmetry_multiplicity
N N1 0.02649(13) 0.54949(11) 0.2168(3) 0.0420(5) Uani d . 1 1
N N2 -0.00324(14) 0.62920(13) 0.2245(3) 0.0541(6) Uani d . 1 1
N N3 0.05838(14) 0.67707(13) 0.1660(3) 0.0543(6) Uani d . 1 1
N N4 -0.07242(14) 0.36437(14) 0.3301(3) 0.0537(6) Uani d . 1 1
H H4N -0.0746 0.3111 0.3380 0.064 Uiso calc R 1 1
N N5 -0.00456(14) 0.40638(13) 0.2603(3) 0.0530(6) Uani d . 1 1
N N6 0.46882(13) 0.32571(12) 0.7645(3) 0.0439(5) Uani d . 1 1
N N7 0.49447(14) 0.24550(13) 0.7423(3) 0.0526(6) Uani d . 1 1
N N8 0.43181(14) 0.19849(13) 0.7993(3) 0.0497(6) Uani d . 1 1
N N9 0.57547(15) 0.50986(14) 0.6752(3) 0.0583(6) Uani d . 1 1
H H9N 0.5810 0.5630 0.6799 0.070 Uiso calc R 1 1
N N10 0.50816(15) 0.46815(13) 0.7472(3) 0.0573(6) Uani d . 1 1
O O1 0.21506(14) 0.74272(12) 0.0353(3) 0.0738(7) Uani d . 1 1
O O2 0.26259(12) 0.61387(11) -0.0124(3) 0.0578(5) Uani d . 1 1
O O3 0.27863(13) 0.13456(11) 0.9465(3) 0.0632(6) Uani d . 1 1
O O4 0.22679(11) 0.26408(11) 0.9707(3) 0.0539(5) Uani d . 1 1
C C1 -0.02877(16) 0.48505(14) 0.2760(3) 0.0418(6) Uani d . 1 1
C C2 0.12793(16) 0.62903(15) 0.1203(3) 0.0437(6) Uani d . 1 1
C C3 0.10864(15) 0.54705(14) 0.1526(3) 0.0404(6) Uani d . 1 1
C C4 -0.13523(18) 0.41433(17) 0.3852(4) 0.0551(7) Uani d . 1 1
H H4 -0.1872 0.3978 0.4365 0.066 Uiso calc R 1 1
C C5 0.20503(17) 0.66914(16) 0.0457(4) 0.0480(6) Uani d . 1 1
C C6 -0.11000(18) 0.49401(16) 0.3534(4) 0.0543(7) Uani d . 1 1
H H6 -0.1399 0.5428 0.3775 0.065 Uiso calc R 1 1
C C7 0.15978(18) 0.46989(16) 0.1315(4) 0.0597(8) Uani d . 1 1
H H7A 0.1607 0.4401 0.2419 0.090 Uiso calc R 1 1
H H7B 0.2179 0.4837 0.0976 0.090 Uiso calc R 1 1
H H7C 0.1339 0.4358 0.0414 0.090 Uiso calc R 1 1
C C8 0.33943(19) 0.64841(19) -0.0931(5) 0.0678(9) Uani d . 1 1
H H8A 0.3235 0.6797 -0.1966 0.102 Uiso calc R 1 1
H H8B 0.3778 0.6042 -0.1265 0.102 Uiso calc R 1 1
H H8C 0.3680 0.6843 -0.0098 0.102 Uiso calc R 1 1
C C9 0.52627(17) 0.38975(15) 0.7090(3) 0.0450(6) Uani d . 1 1
C C10 0.36599(16) 0.24783(15) 0.8580(3) 0.0414(6) Uani d . 1 1
C C11 0.38853(16) 0.32974(14) 0.8365(3) 0.0429(6) Uani d . 1 1
C C12 0.28750(17) 0.20845(16) 0.9289(3) 0.0449(6) Uani d . 1 1
C C13 0.6320(2) 0.46024(18) 0.5970(4) 0.0648(8) Uani d . 1 1
H H13 0.6826 0.4764 0.5399 0.078 Uiso calc R 1 1
C C14 0.6020(2) 0.38078(18) 0.6156(4) 0.0655(8) Uani d . 1 1
H H14 0.6271 0.3319 0.5746 0.079 Uiso calc R 1 1
C C15 0.14627(18) 0.23064(18) 1.0380(4) 0.0608(8) Uani d . 1 1
H H15A 0.1207 0.1951 0.9500 0.091 Uiso calc R 1 1
H H15B 0.1074 0.2754 1.0646 0.091 Uiso calc R 1 1
H H15C 0.1574 0.1992 1.1438 0.091 Uiso calc R 1 1
C C16 0.3426(2) 0.40823(17) 0.8776(5) 0.0707(9) Uani d . 1 1
H H16A 0.3720 0.4365 0.9724 0.106 Uiso calc R 1 1
H H16B 0.2844 0.3960 0.9130 0.106 Uiso calc R 1 1
H H16C 0.3418 0.4430 0.7742 0.106 Uiso calc R 1 1

loop_
_atom_site_aniso_label
_atom_site_aniso_U_11
_atom_site_aniso_U_22
_atom_site_aniso_U_33
_atom_site_aniso_U_12
_atom_site_aniso_U_13
_atom_site_aniso_U_23
N1 0.0437(11) 0.0246(11) 0.0577(13) 0.0050(9) 0.0077(10) -0.0008(9)
N2 0.0512(13) 0.0265(11) 0.0846(16) 0.0056(10) 0.0190(12) 0.0008(11)
N3 0.0536(13) 0.0297(12) 0.0797(16) 0.0022(10) 0.0166(12) 0.0000(11)
N4 0.0569(14) 0.0294(12) 0.0749(15) -0.0065(11) 0.0073(12) 0.0048(11)
N5 0.0510(12) 0.0304(12) 0.0775(16) -0.0007(10) 0.0115(11) 0.0028(11)
N6 0.0485(12) 0.0262(11) 0.0569(13) 0.0037(9) 0.0037(10) -0.0012(9)
N7 0.0490(13) 0.0283(12) 0.0806(16) 0.0044(10) 0.0112(11) -0.0007(11)
N8 0.0476(12) 0.0287(11) 0.0729(15) 0.0046(10) 0.0064(11) 0.0003(10)
N9 0.0654(15) 0.0321(12) 0.0774(16) -0.0088(11) 0.0060(13) 0.0001(11)
N10 0.0628(14) 0.0295(12) 0.0797(16) -0.0052(11) 0.0098(13) -0.0016(11)
O1 0.0751(14) 0.0326(11) 0.1139(18) -0.0044(10) 0.0299(13) 0.0005(11)
O2 0.0488(11) 0.0380(11) 0.0865(14) -0.0008(9) 0.0176(10) 0.0030(9)
O3 0.0636(12) 0.0309(10) 0.0953(15) -0.0041(9) 0.0127(11) 0.0010(10)
O4 0.0461(10) 0.0376(10) 0.0780(13) 0.0013(8) 0.0139(9) 0.0032(9)
C1 0.0461(14) 0.0291(13) 0.0502(14) -0.0016(11) 0.0014(11) -0.0004(11)
C2 0.0452(14) 0.0308(13) 0.0552(15) 0.0034(11) 0.0046(12) -0.0029(11)
C3 0.0443(13) 0.0293(13) 0.0477(14) 0.0044(11) 0.0051(11) 0.0002(11)
C4 0.0481(15) 0.0448(16) 0.0724(19) -0.0039(13) 0.0119(14) -0.0014(14)
C5 0.0517(15) 0.0316(14) 0.0608(16) 0.0005(12) 0.0060(13) -0.0007(12)
C6 0.0529(15) 0.0351(15) 0.0750(19) 0.0016(13) 0.0137(14) -0.0020(13)
C7 0.0509(15) 0.0355(15) 0.093(2) 0.0072(13) 0.0223(15) 0.0047(14)
C8 0.0522(16) 0.0539(19) 0.097(2) -0.0017(15) 0.0252(16) 0.0082(17)
C9 0.0488(15) 0.0295(14) 0.0569(16) -0.0011(11) 0.0011(12) 0.0016(11)
C10 0.0449(13) 0.0299(13) 0.0496(15) 0.0036(11) 0.0013(11) -0.0025(11)
C11 0.0466(14) 0.0277(13) 0.0543(15) 0.0027(11) 0.0050(11) -0.0023(11)
C12 0.0494(15) 0.0340(14) 0.0511(15) 0.0001(12) -0.0010(12) 0.0000(12)
C13 0.0654(18) 0.0450(18) 0.084(2) -0.0062(15) 0.0177(16) 0.0031(15)
C14 0.0701(19) 0.0386(16) 0.088(2) 0.0007(14) 0.0264(17) -0.0005(15)
C15 0.0483(16) 0.0502(18) 0.084(2) -0.0022(13) 0.0157(15) 0.0002(15)
C16 0.0689(19) 0.0316(15) 0.112(3) 0.0045(14) 0.0308(18) -0.0092(16)

loop_
_atom_type_symbol
_atom_type_description
_atom_type_scat_dispersion_real
_atom_type_scat_dispersion_imag
_atom_type_scat_source
C C 0.0033 0.0016 'International Tables Vol C Tables 4.2.6.8 and 6.1.1.4'
H H 0.0000 0.0000 'International Tables Vol C Tables 4.2.6.8 and 6.1.1.4'
N N 0.0061 0.0033 'International Tables Vol C Tables 4.2.6.8 and 6.1.1.4'
O O 0.0106 0.0060 'International Tables Vol C Tables 4.2.6.8 and 6.1.1.4'

loop_
_geom_angle_atom_site_label_1
_geom_angle_atom_site_label_2
_geom_angle_atom_site_label_3
_geom_angle
C3 N1 N2 110.93(19)
C3 N1 C1 130.9(2)
N2 N1 C1 118.16(19)
N3 N2 N1 107.18(19)
N2 N3 C2 109.0(2)
C4 N4 N5 112.7(2)
C4 N4 H4N 123.6
N5 N4 H4N 123.6
C1 N5 N4 102.9(2)
C11 N6 N7 111.2(2)
C11 N6 C9 130.9(2)
N7 N6 C9 118.0(2)
N8 N7 N6 107.08(19)
N7 N8 C10 108.9(2)
C13 N9 N10 112.8(2)
C13 N9 H9N 123.6
N10 N9 H9N 123.6
C9 N10 N9 102.9(2)
C5 O2 C8 115.5(2)
C12 O4 C15 116.0(2)
N5 C1 C6 113.0(2)
N5 C1 N1 120.0(2)
C6 C1 N1 126.9(2)
N3 C2 C3 109.1(2)
N3 C2 C5 119.1(2)
C3 C2 C5 131.8(2)
N1 C3 C2 103.8(2)
N1 C3 C7 124.1(2)
C2 C3 C7 132.1(2)
N4 C4 C6 107.8(2)
N4 C4 H4 126.1
C6 C4 H4 126.1
O1 C5 O2 123.5(3)
O1 C5 C2 124.4(2)
O2 C5 C2 112.0(2)
C4 C6 C1 103.6(2)
C4 C6 H6 128.2
C1 C6 H6 128.2
C3 C7 H7A 109.5
C3 C7 H7B 109.5
H7A C7 H7B 109.5
C3 C7 H7C 109.5
H7A C7 H7C 109.5
H7B C7 H7C 109.5
O2 C8 H8A 109.5
O2 C8 H8B 109.5
H8A C8 H8B 109.5
O2 C8 H8C 109.5
H8A C8 H8C 109.5
H8B C8 H8C 109.5
N10 C9 C14 113.1(2)
N10 C9 N6 119.6(2)
C14 C9 N6 127.3(2)
N8 C10 C11 109.3(2)
N8 C10 C12 118.9(2)
C11 C10 C12 131.8(2)
N6 C11 C10 103.5(2)
N6 C11 C16 124.3(2)
C10 C11 C16 132.2(2)
O3 C12 O4 123.8(2)
O3 C12 C10 124.1(2)
O4 C12 C10 112.2(2)
N9 C13 C14 107.1(3)
N9 C13 H13 126.4
C14 C13 H13 126.4
C13 C14 C9 104.1(3)
C13 C14 H14 128.0
C9 C14 H14 128.0
O4 C15 H15A 109.5
O4 C15 H15B 109.5
H15A C15 H15B 109.5
O4 C15 H15C 109.5
H15A C15 H15C 109.5
H15B C15 H15C 109.5
C11 C16 H16A 109.5
C11 C16 H16B 109.5
H16A C16 H16B 109.5
C11 C16 H16C 109.5
H16A C16 H16C 109.5
H16B C16 H16C 109.5

loop_
_geom_bond_atom_site_label_1
_geom_bond_atom_site_label_2
_geom_bond_distance
N1 C3 1.360(3)
N1 N2 1.364(3)
N1 C1 1.416(3)
N2 N3 1.302(3)
N3 C2 1.369(3)
N4 C4 1.328(3)
N4 N5 1.355(3)
N4 H4N 0.8600
N5 C1 1.326(3)
N6 C11 1.357(3)
N6 N7 1.361(3)
N6 C9 1.424(3)
N7 N8 1.302(3)
N8 C10 1.365(3)
N9 C13 1.323(4)
N9 N10 1.352(3)
N9 H9N 0.8600
N10 C9 1.324(3)
O1 C5 1.197(3)
O2 C5 1.333(3)
O2 C8 1.446(3)
O3 C12 1.204(3)
O4 C12 1.335(3)
O4 C15 1.448(3)
C1 C6 1.392(4)
C2 C3 1.374(3)
C2 C5 1.468(4)
C3 C7 1.481(3)
C4 C6 1.362(4)
C4 H4 0.9300
C6 H6 0.9300
C7 H7A 0.9600
C7 H7B 0.9600
C7 H7C 0.9600
C8 H8A 0.9600
C8 H8B 0.9600
C8 H8C 0.9600
C9 C14 1.375(4)
C10 C11 1.373(3)
C10 C12 1.470(4)
C11 C16 1.482(3)
C13 C14 1.368(4)
C13 H13 0.9300
C14 H14 0.9300
C15 H15A 0.9600
C15 H15B 0.9600
C15 H15C 0.9600
C16 H16A 0.9600
C16 H16B 0.9600
C16 H16C 0.9600

loop_
_geom_hbond_atom_site_label_D
_geom_hbond_atom_site_label_H
_geom_hbond_atom_site_label_A
_geom_hbond_site_symmetry_A
_geom_hbond_distance_DH
_geom_hbond_distance_HA
_geom_hbond_distance_DA
_geom_hbond_angle_DHA
N4 H4N N3 2_545 0.86 2.17 3.022(3) 170
N9 H9N N8 2_656 0.86 2.20 3.044(3) 169
